data_2237631
loop_
_publ_author_name
'El-Agrody, Ahmed M.'
'Al-Omar, Mohamed A.'
'Amr, Abd El-Galil E.'
'Ng, Seik Weng'
'Tiekink, Edward R. T.'

_publ_section_title
;
 2-(4-Fluorobenzylidene)propanedinitrile: monoclinic polymorph
;
_journal_coeditor_code HB7051
_journal_issue 4
_journal_name_full 'Acta Crystallographica Section E'
_journal_page_first o515
_journal_paper_doi 10.1107/S1600536813006235
_journal_volume 69
_journal_year 2013
_chemical_formula_iupac 'C10 H5 F N2'
_chemical_formula_moiety 'C10 H5 F N2'
_chemical_formula_sum 'C10 H5 F N2'
_chemical_formula_weight 172.16
_chemical_name_systematic
;
2-(4-Fluorobenzylidene)propanedinitrile
;
_space_group_IT_number 14
_symmetry_cell_setting monoclinic
_symmetry_space_group_name_Hall '-P 2ybc'
_symmetry_space_group_name_H-M 'P 1 21/c 1'
_atom_sites_solution_hydrogens geom
_atom_sites_solution_primary direct
_atom_sites_solution_secondary difmap
_audit_creation_method SHELXL-97
_cell_angle_alpha 90.00
_cell_angle_beta 106.317(13)
_cell_angle_gamma 90.00
_cell_formula_units_Z 4
_cell_length_a 9.1491(9)
_cell_length_b 12.7961(14)
_cell_length_c 7.5828(11)
_cell_measurement_reflns_used 1835
_cell_measurement_temperature 295(2)
_cell_measurement_theta_max 27.49
_cell_measurement_theta_min 3.09
_cell_volume 851.98(18)
_computing_cell_refinement 'CrysAlis PRO (Agilent, 2011)'
_computing_data_collection 'CrysAlis PRO (Agilent, 2011)'
_computing_data_reduction 'CrysAlis PRO (Agilent, 2011)'
_computing_molecular_graphics
;
ORTEP-3 for Windows (Farrugia, 2012), <i>QMol</i> (Gans & Shalloway,
2001)
and DIAMOND (Brandenburg, 2006)
;
_computing_publication_material 'publCIF (Westrip, 2010)'
_computing_structure_refinement 'SHELXL97 (Sheldrick, 2008)'
_computing_structure_solution 'SHELXS97 (Sheldrick, 2008)'
_diffrn_ambient_temperature 295(2)
_diffrn_detector_area_resol_mean 10.4041
_diffrn_measured_fraction_theta_full 0.996
_diffrn_measured_fraction_theta_max 0.996
_diffrn_measurement_device_type 'Agilent SuperNova Dual diffractometer with an Atlas detector'
_diffrn_measurement_method '\w scan'
_diffrn_radiation_monochromator Mirror
_diffrn_radiation_source 'SuperNova (Mo) X-ray Source'
_diffrn_radiation_type MoK\a
_diffrn_radiation_wavelength 0.71073
_diffrn_reflns_av_R_equivalents 0.0449
_diffrn_reflns_av_sigmaI/netI 0.0336
_diffrn_reflns_limit_h_max 11
_diffrn_reflns_limit_h_min -11
_diffrn_reflns_limit_k_max 14
_diffrn_reflns_limit_k_min -16
_diffrn_reflns_limit_l_max 9
_diffrn_reflns_limit_l_min -9
_diffrn_reflns_number 7732
_diffrn_reflns_theta_full 27.55
_diffrn_reflns_theta_max 27.55
_diffrn_reflns_theta_min 3.18
_diffrn_standards_decay_% 0
_diffrn_standards_interval_count 0
_diffrn_standards_interval_time 0
_diffrn_standards_number 0
_exptl_absorpt_coefficient_mu 0.098
_exptl_absorpt_correction_T_max 1.0000
_exptl_absorpt_correction_T_min 0.89190
_exptl_absorpt_correction_type multi-scan
_exptl_absorpt_process_details '(CrysAlis PRO; Agilent, 2011)'
_exptl_crystal_colour yellow
_exptl_crystal_density_diffrn 1.342
_exptl_crystal_density_method 'not measured'
_exptl_crystal_description prism
_exptl_crystal_F_000 352
_exptl_crystal_size_max 0.35
_exptl_crystal_size_mid 0.15
_exptl_crystal_size_min 0.05
_refine_diff_density_max 0.148
_refine_diff_density_min -0.179
_refine_ls_extinction_method none
_refine_ls_goodness_of_fit_ref 1.088
_refine_ls_hydrogen_treatment constr
_refine_ls_matrix_type full
_refine_ls_number_parameters 118
_refine_ls_number_reflns 1957
_refine_ls_number_restraints 0
_refine_ls_restrained_S_all 1.088
_refine_ls_R_factor_all 0.0991
_refine_ls_R_factor_gt 0.0602
_refine_ls_shift/su_max 0.000
_refine_ls_shift/su_mean 0.000
_refine_ls_structure_factor_coef Fsqd
_refine_ls_weighting_details 'calc w=1/[\s^2^(Fo^2^)+(0.0742P)^2^+0.0917P] where P=(Fo^2^+2Fc^2^)/3'
_refine_ls_weighting_scheme calc
_refine_ls_wR_factor_gt 0.1570
_refine_ls_wR_factor_ref 0.1902
_reflns_number_gt 1149
_reflns_number_total 1957
_reflns_threshold_expression I>2\s(I)
_cod_data_source_file hb7051.cif
_cod_data_source_block I
_cod_original_sg_symbol_H-M 'P 21/c'
_cod_database_code 2237631
_cod_database_fobs_code 2237631

loop_
_symmetry_equiv_pos_as_xyz
'x, y, z'
'-x, y+1/2, -z+1/2'
'-x, -y, -z'
'x, -y-1/2, z-1/2'

loop_
_atom_site_type_symbol
_atom_site_label
_atom_site_fract_x
_atom_site_fract_y
_atom_site_fract_z
_atom_site_U_iso_or_equiv
_atom_site_adp_type
_atom_site_calc_flag
_atom_site_refinement_flags
_atom_site_occupancy
_atom_site_symmetry_multiplicity
F F1 0.35050(15) 0.22275(14) 0.1895(2) 0.0959(6) Uani d . 1 1
N N1 1.2165(3) 0.47627(19) 0.9490(4) 0.1097(9) Uani d . 1 1
N N2 1.0706(2) 0.15887(19) 0.8205(3) 0.0900(8) Uani d . 1 1
C C1 0.7452(2) 0.34429(17) 0.5304(3) 0.0566(6) Uani d . 1 1
C C2 0.6299(3) 0.4089(2) 0.4263(3) 0.0704(7) Uani d . 1 1
H H2 0.6434 0.4809 0.4340 0.084 Uiso calc R 1 1
C C3 0.4968(3) 0.3689(2) 0.3126(3) 0.0775(7) Uani d . 1 1
H H3 0.4209 0.4129 0.2442 0.093 Uiso calc R 1 1
C C4 0.4797(2) 0.2624(2) 0.3035(3) 0.0685(7) Uani d . 1 1
C C5 0.5886(2) 0.1964(2) 0.4027(3) 0.0651(6) Uani d . 1 1
H H5 0.5733 0.1245 0.3937 0.078 Uiso calc R 1 1
C C6 0.7208(2) 0.23631(18) 0.5158(3) 0.0606(6) Uani d . 1 1
H H6 0.7952 0.1911 0.5836 0.073 Uiso calc R 1 1
C C7 0.8788(2) 0.39364(18) 0.6487(3) 0.0627(6) Uani d . 1 1
H H7 0.8763 0.4663 0.6451 0.075 Uiso calc R 1 1
C C8 1.0061(2) 0.35367(18) 0.7630(3) 0.0611(6) Uani d . 1 1
C C9 1.1232(3) 0.4227(2) 0.8665(3) 0.0773(7) Uani d . 1 1
C C10 1.0398(2) 0.2445(2) 0.7927(3) 0.0648(6) Uani d . 1 1

loop_
_atom_site_aniso_label
_atom_site_aniso_U_11
_atom_site_aniso_U_22
_atom_site_aniso_U_33
_atom_site_aniso_U_12
_atom_site_aniso_U_13
_atom_site_aniso_U_23
F1 0.0668(9) 0.1132(15) 0.0951(11) -0.0038(8) 0.0019(8) -0.0117(9)
N1 0.1033(16) 0.0584(16) 0.131(2) -0.0124(13) -0.0271(14) 0.0014(13)
N2 0.0849(14) 0.0549(15) 0.1148(19) 0.0018(11) 0.0028(12) 0.0019(12)
C1 0.0644(12) 0.0469(14) 0.0582(12) 0.0029(9) 0.0169(9) 0.0002(9)
C2 0.0809(15) 0.0528(15) 0.0747(14) 0.0089(11) 0.0174(12) 0.0037(11)
C3 0.0714(14) 0.080(2) 0.0734(15) 0.0198(13) 0.0088(11) 0.0048(13)
C4 0.0595(13) 0.080(2) 0.0642(14) -0.0006(11) 0.0139(10) -0.0066(11)
C5 0.0686(13) 0.0576(15) 0.0684(13) -0.0032(11) 0.0179(11) -0.0039(10)
C6 0.0639(12) 0.0516(14) 0.0632(12) 0.0033(10) 0.0125(10) 0.0013(9)
C7 0.0760(14) 0.0398(13) 0.0702(13) 0.0018(10) 0.0174(11) 0.0001(9)
C8 0.0681(12) 0.0434(14) 0.0686(13) -0.0041(10) 0.0141(10) -0.0015(9)
C9 0.0803(15) 0.0485(16) 0.0899(17) -0.0003(12) 0.0024(13) 0.0028(12)
C10 0.0638(13) 0.0487(15) 0.0766(14) -0.0028(11) 0.0113(10) -0.0037(11)

loop_
_atom_type_symbol
_atom_type_description
_atom_type_scat_dispersion_real
_atom_type_scat_dispersion_imag
_atom_type_scat_source
C C 0.0033 0.0016 'International Tables Vol C Tables 4.2.6.8 and 6.1.1.4'
H H 0.0000 0.0000 'International Tables Vol C Tables 4.2.6.8 and 6.1.1.4'
N N 0.0061 0.0033 'International Tables Vol C Tables 4.2.6.8 and 6.1.1.4'
F F 0.0171 0.0103 'International Tables Vol C Tables 4.2.6.8 and 6.1.1.4'

loop_
_geom_angle_atom_site_label_1
_geom_angle_atom_site_label_2
_geom_angle_atom_site_label_3
_geom_angle
C6 C1 C2 117.5(2)
C6 C1 C7 124.74(19)
C2 C1 C7 117.8(2)
C3 C2 C1 121.9(3)
C3 C2 H2 119.0
C1 C2 H2 119.0
C4 C3 C2 118.0(2)
C4 C3 H3 121.0
C2 C3 H3 121.0
F1 C4 C5 119.5(3)
F1 C4 C3 118.2(2)
C5 C4 C3 122.3(2)
C4 C5 C6 119.7(2)
C4 C5 H5 120.2
C6 C5 H5 120.2
C5 C6 C1 120.7(2)
C5 C6 H6 119.6
C1 C6 H6 119.6
C8 C7 C1 131.6(2)
C8 C7 H7 114.2
C1 C7 H7 114.2
C7 C8 C10 125.6(2)
C7 C8 C9 119.7(2)
C10 C8 C9 114.7(2)
N1 C9 C8 179.3(3)
N2 C10 C8 177.8(2)

loop_
_geom_bond_atom_site_label_1
_geom_bond_atom_site_label_2
_geom_bond_distance
F1 C4 1.352(3)
N1 C9 1.135(3)
N2 C10 1.136(3)
C1 C6 1.399(3)
C1 C2 1.396(3)
C1 C7 1.443(3)
C2 C3 1.378(3)
C2 H2 0.9300
C3 C4 1.372(3)
C3 H3 0.9300
C4 C5 1.361(3)
C5 C6 1.370(3)
C5 H5 0.9300
C6 H6 0.9300
C7 C8 1.342(3)
C7 H7 0.9300
C8 C10 1.435(3)
C8 C9 1.440(3)

loop_
_geom_hbond_atom_site_label_D
_geom_hbond_atom_site_label_H
_geom_hbond_atom_site_label_A
_geom_hbond_site_symmetry_A
_geom_hbond_distance_DH
_geom_hbond_distance_HA
_geom_hbond_distance_DA
_geom_hbond_angle_DHA
C3 H3 N1 1_454 0.93 2.61 3.478(4) 155
C7 H7 N2 2_756 0.93 2.51 3.424(3) 167
C4 F1 Cg1 4_554 1.352(3) 3.5852(18) 3.573(2) 78.60(11)

loop_
_geom_torsion_atom_site_label_1
_geom_torsion_atom_site_label_2
_geom_torsion_atom_site_label_3
_geom_torsion_atom_site_label_4
_geom_torsion
C6 C1 C2 C3 -0.2(3)
C7 C1 C2 C3 -178.55(19)
C1 C2 C3 C4 -0.1(4)
C2 C3 C4 F1 -178.78(19)
C2 C3 C4 C5 0.3(4)
F1 C4 C5 C6 178.84(19)
C3 C4 C5 C6 -0.2(4)
C4 C5 C6 C1 0.0(3)
C2 C1 C6 C5 0.2(3)
C7 C1 C6 C5 178.50(19)
C6 C1 C7 C8 1.7(4)
C2 C1 C7 C8 -180.0(2)
C1 C7 C8 C10 0.8(4)
C1 C7 C8 C9 -179.9(2)

loop_
_cod_related_entry_id
_cod_related_entry_database
_cod_related_entry_code
1 ChemSpider 326265
